data_7211555
loop_
_publ_author_name
'Fan, Jun'
'Wang, Zhi-Hong'
'Yang, Ming'
'Yin, Xia'
'Zhang, Wei-Guang'
'Huang, Zhuo-Fen'
'Zeng, Rong-Hua'

_publ_section_title
;
 Controlled synthesis, structures and properties of one-, two-, and
 three-dimensional lanthanide coordination polymers based on
 (8-quinolyloxy)acetate
;
_journal_issue 1
_journal_name_full CrystEngComm
_journal_page_first 216
_journal_paper_doi 10.1039/b910219a
_journal_volume 12
_journal_year 2010
_chemical_formula_moiety 'C52 H38 N4 O17 Sm2, 4(H2 O)'
_chemical_formula_sum 'C52 H46 N4 O21 Sm2'
_chemical_formula_weight 1363.63
_chemical_name_systematic
;
?
;
_space_group_IT_number 13
_symmetry_cell_setting monoclinic
_symmetry_space_group_name_Hall '-P 2yc'
_symmetry_space_group_name_H-M 'P 1 2/c 1'
_atom_sites_solution_hydrogens geom
_atom_sites_solution_primary direct
_atom_sites_solution_secondary difmap
_audit_creation_method SHELXL-97
_cell_angle_alpha 90.00
_cell_angle_beta 103.810(2)
_cell_angle_gamma 90.00
_cell_formula_units_Z 2
_cell_length_a 12.3342(3)
_cell_length_b 11.3752(3)
_cell_length_c 19.0229(6)
_cell_measurement_reflns_used 6111
_cell_measurement_temperature 298(2)
_cell_measurement_theta_max 27.92
_cell_measurement_theta_min 1.70
_cell_volume 2591.84(13)
_computing_cell_refinement 'SAINT (Bruker, 2004)'
_computing_data_collection 'APEX-II (Bruker, 2004)'
_computing_data_reduction SAINT
_computing_molecular_graphics 'SHELXTL-XP (Bruker, 2004)'
_computing_publication_material SHELXTL
_computing_structure_refinement 'SHELXL-97 (Sheldrick, 1997)'
_computing_structure_solution 'SHELXS-97 (Sheldrick, 1990)'
_diffrn_ambient_temperature 298(2)
_diffrn_measured_fraction_theta_full 0.998
_diffrn_measured_fraction_theta_max 0.998
_diffrn_measurement_device_type 'Bruker Smart Apex II CCD area detector'
_diffrn_measurement_method '\f and \w scan'
_diffrn_radiation_monochromator graphite
_diffrn_radiation_source 'fine-focus sealed tube'
_diffrn_radiation_type MoK\a
_diffrn_radiation_wavelength 0.71073
_diffrn_reflns_av_R_equivalents 0.0513
_diffrn_reflns_av_sigmaI/netI 0.0537
_diffrn_reflns_limit_h_max 15
_diffrn_reflns_limit_h_min -15
_diffrn_reflns_limit_k_max 14
_diffrn_reflns_limit_k_min -14
_diffrn_reflns_limit_l_max 23
_diffrn_reflns_limit_l_min -22
_diffrn_reflns_number 19266
_diffrn_reflns_theta_full 26.00
_diffrn_reflns_theta_max 26.00
_diffrn_reflns_theta_min 1.70
_exptl_absorpt_coefficient_mu 2.329
_exptl_absorpt_correction_T_max 0.6330
_exptl_absorpt_correction_T_min 0.5216
_exptl_absorpt_correction_type multi-scan
_exptl_absorpt_process_details SADABS
_exptl_crystal_colour pale-yellow
_exptl_crystal_density_diffrn 1.747
_exptl_crystal_density_method 'not measured'
_exptl_crystal_description block
_exptl_crystal_F_000 1356
_exptl_crystal_size_max 0.30
_exptl_crystal_size_mid 0.25
_exptl_crystal_size_min 0.20
_refine_diff_density_max 1.352
_refine_diff_density_min -0.712
_refine_diff_density_rms 0.115
_refine_ls_extinction_method none
_refine_ls_goodness_of_fit_ref 1.026
_refine_ls_hydrogen_treatment constr
_refine_ls_matrix_type full
_refine_ls_number_parameters 360
_refine_ls_number_reflns 5081
_refine_ls_number_restraints 0
_refine_ls_restrained_S_all 1.026
_refine_ls_R_factor_all 0.0535
_refine_ls_R_factor_gt 0.0332
_refine_ls_shift/su_max 0.001
_refine_ls_shift/su_mean 0.000
_refine_ls_structure_factor_coef Fsqd
_refine_ls_weighting_details 'calc w=1/[\s^2^(Fo^2^)+(0.0383P)^2^+0.6004P] where P=(Fo^2^+2Fc^2^)/3'
_refine_ls_weighting_scheme calc
_refine_ls_wR_factor_gt 0.0738
_refine_ls_wR_factor_ref 0.0815
_reflns_number_gt 3790
_reflns_number_total 5081
_reflns_threshold_expression >2sigma(I)
_cod_data_source_file b910219a.txt
_cod_data_source_block 2dsm
_cod_original_cell_volume 2591.83(12)
_cod_original_sg_symbol_H-M 'P 2/c'
_cod_database_code 7211555

loop_
_symmetry_equiv_pos_as_xyz
'x, y, z'
'-x, y, -z+1/2'
'-x, -y, -z'
'x, -y, z-1/2'

loop_
_atom_site_label
_atom_site_type_symbol
_atom_site_fract_x
_atom_site_fract_y
_atom_site_fract_z
_atom_site_U_iso_or_equiv
_atom_site_adp_type
_atom_site_occupancy
_atom_site_symmetry_multiplicity
_atom_site_calc_flag
_atom_site_refinement_flags
C1 C -0.0206(5) 0.8051(5) 0.4057(4) 0.0570(17) Uani 1 1 d .
H1 H -0.0750 0.7673 0.3707 0.068 Uiso 1 1 calc R
C2 C -0.0010(5) 0.7647(6) 0.4773(4) 0.0625(18) Uani 1 1 d .
H2 H -0.0406 0.7007 0.4888 0.075 Uiso 1 1 calc R
C3 C 0.0751(5) 0.8192(5) 0.5290(4) 0.0580(17) Uani 1 1 d .
H3 H 0.0883 0.7933 0.5767 0.070 Uiso 1 1 calc R
C4 C 0.1348(4) 0.9149(4) 0.5115(3) 0.0411(13) Uani 1 1 d .
C5 C 0.2148(6) 0.9762(5) 0.5638(4) 0.0658(18) Uani 1 1 d .
H5 H 0.2289 0.9539 0.6122 0.079 Uiso 1 1 calc R
C6 C 0.2708(7) 1.0667(6) 0.5440(4) 0.082(2) Uani 1 1 d .
H6 H 0.3242 1.1061 0.5788 0.099 Uiso 1 1 calc R
C7 C 0.2497(5) 1.1026(5) 0.4709(4) 0.0595(17) Uani 1 1 d .
H7 H 0.2894 1.1652 0.4580 0.071 Uiso 1 1 calc R
C8 C 0.1717(4) 1.0465(4) 0.4192(3) 0.0349(12) Uani 1 1 d .
C9 C 0.1124(4) 0.9496(4) 0.4385(3) 0.0311(11) Uani 1 1 d .
C10 C 0.1680(4) 1.1932(4) 0.3285(3) 0.0374(13) Uani 1 1 d .
H10A H 0.2480 1.2068 0.3414 0.045 Uiso 1 1 calc R
H10B H 0.1332 1.2486 0.3550 0.045 Uiso 1 1 calc R
C11 C 0.1233(4) 1.2111(4) 0.2482(3) 0.0327(12) Uani 1 1 d .
C12 C 0.7020(4) 0.5818(4) 0.3927(3) 0.0367(12) Uani 1 1 d .
H12 H 0.7341 0.5736 0.3534 0.044 Uiso 1 1 calc R
C13 C 0.7606(4) 0.5392(4) 0.4597(3) 0.0434(14) Uani 1 1 d .
H13 H 0.8292 0.5022 0.4643 0.052 Uiso 1 1 calc R
C14 C 0.7169(5) 0.5523(4) 0.5180(3) 0.0456(14) Uani 1 1 d .
H14 H 0.7553 0.5239 0.5630 0.055 Uiso 1 1 calc R
C15 C 0.6130(4) 0.6088(4) 0.5107(3) 0.0349(12) Uani 1 1 d .
C16 C 0.5656(5) 0.6303(5) 0.5696(3) 0.0497(14) Uani 1 1 d .
H16 H 0.6016 0.6045 0.6156 0.060 Uiso 1 1 calc R
C17 C 0.4671(5) 0.6887(5) 0.5594(3) 0.0527(15) Uani 1 1 d .
H17 H 0.4378 0.7063 0.5989 0.063 Uiso 1 1 calc R
C18 C 0.4088(5) 0.7229(4) 0.4891(3) 0.0440(14) Uani 1 1 d .
H18 H 0.3405 0.7612 0.4826 0.053 Uiso 1 1 calc R
C19 C 0.4518(4) 0.7002(3) 0.4308(3) 0.0303(11) Uani 1 1 d .
C20 C 0.5578(4) 0.6457(3) 0.4403(3) 0.0270(10) Uani 1 1 d .
C21 C 0.3017(4) 0.7963(4) 0.3480(3) 0.0345(12) Uani 1 1 d .
H21A H 0.3196 0.8715 0.3720 0.041 Uiso 1 1 calc R
H21B H 0.2451 0.7584 0.3678 0.041 Uiso 1 1 calc R
C22 C 0.2586(4) 0.8146(3) 0.2683(3) 0.0297(11) Uani 1 1 d .
C23 C 0.5000 0.4637(5) 0.2500 0.0243(14) Uani 1 2 d S
C24 C 0.5000 0.3348(4) 0.2500 0.0192(13) Uani 1 2 d S
C25 C 0.4001(4) 0.2726(3) 0.2428(3) 0.0303(11) Uani 1 1 d .
H25 H 0.3333 0.3130 0.2381 0.036 Uiso 1 1 calc R
C26 C 0.4007(4) 0.1511(3) 0.2425(3) 0.0326(12) Uani 1 1 d .
H26 H 0.3342 0.1098 0.2372 0.039 Uiso 1 1 calc R
C27 C 0.5000 0.0910(5) 0.2500 0.0321(17) Uani 1 2 d S
C28 C 0.5000 -0.0419(5) 0.2500 0.0295(16) Uani 1 2 d S
N1 N 0.0346(3) 0.8948(3) 0.3848(2) 0.0344(10) Uani 1 1 d .
N2 N 0.6027(3) 0.6334(3) 0.3820(2) 0.0301(9) Uani 1 1 d .
O1 O 0.1444(3) 1.0743(3) 0.34710(19) 0.0324(8) Uani 1 1 d .
O2 O 0.0863(3) 1.1231(3) 0.2099(2) 0.0371(8) Uani 1 1 d .
O3 O 0.1294(3) 1.3129(3) 0.2256(2) 0.0484(10) Uani 1 1 d .
O4 O 0.3997(3) 0.7243(2) 0.36038(19) 0.0305(8) Uani 1 1 d .
O5 O 0.3072(2) 0.7678(3) 0.2253(2) 0.0336(8) Uani 1 1 d .
O6 O 0.1734(3) 0.8778(3) 0.2506(2) 0.0436(9) Uani 1 1 d .
O7 O 0.4174(2) 0.5188(2) 0.26370(19) 0.0279(8) Uani 1 1 d .
O8 O 0.5066(3) -0.0940(2) 0.3090(2) 0.0372(8) Uani 1 1 d .
O1W O 0.0000 0.7156(4) 0.2500 0.0612(17) Uani 1 2 d S
H1W H 0.0606 0.6799 0.2504 0.092 Uiso 1 1 d R
O2W O 0.1825(3) 0.5373(3) 0.2877(3) 0.0673(13) Uani 1 1 d .
H4W H 0.1723 0.4674 0.2724 0.101 Uiso 1 1 d R
H3W H 0.2482 0.5570 0.2857 0.101 Uiso 1 1 d R
O3W O -0.0022(5) 0.4539(6) 0.1148(4) 0.125(2) Uani 1 1 d .
H5W H 0.0403 0.4138 0.1476 0.187 Uiso 1 1 d R
H6W H 0.0279 0.4642 0.0796 0.187 Uiso 1 1 d R
Sm1 Sm 0.0000 0.95671(3) 0.2500 0.02453(10) Uani 1 2 d S
Sm2 Sm 0.5000 0.71084(2) 0.2500 0.02065(10) Uani 1 2 d S

loop_
_atom_site_aniso_label
_atom_site_aniso_U_11
_atom_site_aniso_U_22
_atom_site_aniso_U_33
_atom_site_aniso_U_23
_atom_site_aniso_U_13
_atom_site_aniso_U_12
C1 0.066(4) 0.067(4) 0.034(4) 0.009(3) 0.004(3) -0.027(3)
C2 0.075(4) 0.071(4) 0.038(4) 0.025(3) 0.007(4) -0.026(3)
C3 0.076(4) 0.068(4) 0.026(4) 0.016(3) 0.006(3) -0.003(3)
C4 0.049(3) 0.044(3) 0.028(3) 0.003(3) 0.005(3) 0.002(2)
C5 0.096(5) 0.066(4) 0.024(4) 0.003(3) -0.010(4) -0.012(4)
C6 0.110(6) 0.081(5) 0.037(4) -0.005(4) -0.019(4) -0.035(4)
C7 0.071(4) 0.054(3) 0.043(4) -0.002(3) -0.009(3) -0.025(3)
C8 0.038(3) 0.040(3) 0.025(3) -0.002(2) 0.003(2) -0.002(2)
C9 0.030(2) 0.034(2) 0.026(3) 0.000(2) 0.001(2) 0.0059(19)
C10 0.040(3) 0.035(2) 0.038(4) 0.002(2) 0.011(3) -0.010(2)
C11 0.025(2) 0.032(2) 0.043(4) 0.004(2) 0.012(2) -0.0060(19)
C12 0.031(3) 0.040(2) 0.037(4) 0.006(3) 0.005(3) 0.000(2)
C13 0.034(3) 0.047(3) 0.043(4) 0.011(3) -0.004(3) 0.006(2)
C14 0.049(3) 0.050(3) 0.029(3) 0.012(3) -0.007(3) -0.003(2)
C15 0.042(3) 0.031(2) 0.026(3) 0.004(2) -0.001(2) -0.007(2)
C16 0.064(4) 0.059(3) 0.023(3) 0.005(3) 0.002(3) -0.009(3)
C17 0.074(4) 0.060(3) 0.029(4) 0.003(3) 0.023(3) 0.003(3)
C18 0.059(3) 0.043(3) 0.032(4) 0.001(3) 0.016(3) 0.007(2)
C19 0.043(3) 0.024(2) 0.025(3) 0.002(2) 0.010(2) -0.0023(19)
C20 0.035(2) 0.023(2) 0.021(3) -0.002(2) 0.002(2) -0.0063(18)
C21 0.034(3) 0.037(2) 0.035(3) -0.003(2) 0.013(3) 0.009(2)
C22 0.026(2) 0.025(2) 0.037(3) 0.001(2) 0.003(2) 0.0018(18)
C23 0.031(3) 0.020(3) 0.022(4) 0.000 0.007(3) 0.000
C24 0.026(3) 0.017(2) 0.012(4) 0.000 0.001(3) 0.000
C25 0.027(2) 0.027(2) 0.037(3) 0.000(2) 0.009(2) 0.0013(18)
C26 0.030(2) 0.022(2) 0.048(4) -0.002(2) 0.014(2) -0.0065(18)
C27 0.048(4) 0.017(3) 0.034(5) 0.000 0.015(4) 0.000
C28 0.030(3) 0.022(3) 0.035(5) 0.000 0.007(3) 0.000
N1 0.035(2) 0.043(2) 0.022(3) 0.004(2) 0.003(2) -0.0064(18)
N2 0.032(2) 0.0280(18) 0.028(3) 0.0030(18) 0.0018(19) -0.0021(16)
O1 0.0362(18) 0.0351(15) 0.022(2) 0.0006(15) 0.0003(16) -0.0086(13)
O2 0.0347(18) 0.0405(17) 0.035(2) 0.0032(17) 0.0067(17) -0.0050(15)
O3 0.044(2) 0.0401(19) 0.056(3) 0.0121(19) 0.003(2) -0.0064(15)
O4 0.0373(18) 0.0300(15) 0.025(2) 0.0025(15) 0.0094(16) 0.0100(13)
O5 0.0314(17) 0.0380(17) 0.030(2) -0.0080(16) 0.0036(17) 0.0079(14)
O6 0.0304(18) 0.0512(19) 0.045(3) -0.0029(19) -0.0002(17) 0.0174(16)
O7 0.0305(16) 0.0166(13) 0.039(2) -0.0029(14) 0.0122(16) 0.0005(12)
O8 0.063(2) 0.0202(14) 0.029(2) -0.0011(15) 0.0119(19) -0.0031(14)
O1W 0.062(4) 0.050(3) 0.070(5) 0.000 0.014(4) 0.000
O2W 0.056(2) 0.055(2) 0.089(4) -0.008(2) 0.014(3) -0.0097(19)
O3W 0.122(5) 0.162(6) 0.080(5) 0.027(4) 0.005(4) 0.031(4)
Sm1 0.02122(17) 0.02894(17) 0.0220(2) 0.000 0.00239(15) 0.000
Sm2 0.02514(17) 0.01419(14) 0.0216(2) 0.000 0.00363(15) 0.000

loop_
_atom_type_symbol
_atom_type_description
_atom_type_scat_dispersion_real
_atom_type_scat_dispersion_imag
_atom_type_scat_source
C C 0.0033 0.0016 'International Tables Vol C Tables 4.2.6.8 and 6.1.1.4'
H H 0.0000 0.0000 'International Tables Vol C Tables 4.2.6.8 and 6.1.1.4'
N N 0.0061 0.0033 'International Tables Vol C Tables 4.2.6.8 and 6.1.1.4'
O O 0.0106 0.0060 'International Tables Vol C Tables 4.2.6.8 and 6.1.1.4'
Sm Sm -0.1638 3.4418 'International Tables Vol C Tables 4.2.6.8 and 6.1.1.4'

loop_
_geom_angle_atom_site_label_1
_geom_angle_atom_site_label_2
_geom_angle_atom_site_label_3
_geom_angle
_geom_angle_site_symmetry_1
_geom_angle_site_symmetry_3
N1 C1 C2 123.8(6) . .
N1 C1 H1 118.1 . .
C2 C1 H1 118.1 . .
C3 C2 C1 119.3(5) . .
C3 C2 H2 120.3 . .
C1 C2 H2 120.3 . .
C2 C3 C4 120.1(6) . .
C2 C3 H3 120.0 . .
C4 C3 H3 120.0 . .
C3 C4 C9 117.6(5) . .
C3 C4 C5 122.4(6) . .
C9 C4 C5 119.9(5) . .
C6 C5 C4 120.1(6) . .
C6 C5 H5 119.9 . .
C4 C5 H5 119.9 . .
C5 C6 C7 120.8(6) . .
C5 C6 H6 119.6 . .
C7 C6 H6 119.6 . .
C8 C7 C6 120.6(6) . .
C8 C7 H7 119.7 . .
C6 C7 H7 119.7 . .
C7 C8 O1 125.3(5) . .
C7 C8 C9 119.8(5) . .
O1 C8 C9 114.8(4) . .
N1 C9 C4 123.0(4) . .
N1 C9 C8 118.2(5) . .
C4 C9 C8 118.8(5) . .
O1 C10 C11 109.2(4) . .
O1 C10 H10A 109.8 . .
C11 C10 H10A 109.8 . .
O1 C10 H10B 109.8 . .
C11 C10 H10B 109.8 . .
H10A C10 H10B 108.3 . .
O3 C11 O2 125.8(5) . .
O3 C11 C10 116.0(4) . .
O2 C11 C10 118.2(4) . .
N2 C12 C13 123.5(5) . .
N2 C12 H12 118.3 . .
C13 C12 H12 118.3 . .
C14 C13 C12 119.4(5) . .
C14 C13 H13 120.3 . .
C12 C13 H13 120.3 . .
C13 C14 C15 120.0(5) . .
C13 C14 H14 120.0 . .
C15 C14 H14 120.0 . .
C16 C15 C14 122.9(5) . .
C16 C15 C20 120.4(5) . .
C14 C15 C20 116.7(5) . .
C17 C16 C15 120.1(6) . .
C17 C16 H16 120.0 . .
C15 C16 H16 120.0 . .
C16 C17 C18 120.4(6) . .
C16 C17 H17 119.8 . .
C18 C17 H17 119.8 . .
C19 C18 C17 120.6(5) . .
C19 C18 H18 119.7 . .
C17 C18 H18 119.7 . .
C18 C19 O4 125.1(4) . .
C18 C19 C20 120.3(5) . .
O4 C19 C20 114.6(4) . .
N2 C20 C15 123.0(4) . .
N2 C20 C19 118.8(4) . .
C15 C20 C19 118.1(5) . .
O4 C21 C22 109.1(4) . .
O4 C21 H21A 109.9 . .
C22 C21 H21A 109.9 . .
O4 C21 H21B 109.9 . .
C22 C21 H21B 109.9 . .
H21A C21 H21B 108.3 . .
O5 C22 O6 125.0(5) . .
O5 C22 C21 119.8(4) . .
O6 C22 C21 115.2(4) . .
O7 C23 O7 121.1(5) 2_655 .
O7 C23 C24 119.4(2) 2_655 .
O7 C23 C24 119.4(2) . .
C25 C24 C25 119.2(5) 2_655 .
C25 C24 C23 120.4(2) 2_655 .
C25 C24 C23 120.4(2) . .
C26 C25 C24 120.0(4) . .
C26 C25 H25 120.0 . .
C24 C25 H25 120.0 . .
C27 C26 C25 120.0(4) . .
C27 C26 H26 120.0 . .
C25 C26 H26 120.0 . .
C26 C27 C26 120.7(5) 2_655 .
C26 C27 C28 119.7(3) 2_655 .
C26 C27 C28 119.7(3) . .
O8 C28 O8 123.7(5) 2_655 .
O8 C28 C27 118.2(3) 2_655 .
O8 C28 C27 118.2(3) . .
O8 C28 Sm2 61.8(3) 2_655 1_545
O8 C28 Sm2 61.8(3) . 1_545
C27 C28 Sm2 180.0 . 1_545
C1 N1 C9 116.1(5) . .
C1 N1 Sm1 121.7(4) . .
C9 N1 Sm1 122.2(3) . .
C12 N2 C20 117.4(4) . .
C12 N2 Sm2 120.1(3) . .
C20 N2 Sm2 122.5(3) . .
C8 O1 C10 116.5(4) . .
C8 O1 Sm1 123.6(3) . .
C10 O1 Sm1 116.7(3) . .
C11 O2 Sm1 125.1(3) . .
C19 O4 C21 117.2(4) . .
C19 O4 Sm2 123.9(3) . .
C21 O4 Sm2 115.6(3) . .
C22 O5 Sm2 126.6(3) . .
C22 O6 Sm1 159.8(3) . .
C23 O7 Sm2 92.5(3) . .
C28 O8 Sm2 91.7(3) . 1_545
Sm1 O1W H1W 118.6 . .
H4W O2W H3W 107.3 . .
H5W O3W H6W 110.2 . .
O6 Sm1 O6 134.42(17) . 2
O6 Sm1 O2 80.03(12) . .
O6 Sm1 O2 142.00(12) 2 .
O6 Sm1 O2 142.00(12) . 2
O6 Sm1 O2 80.03(11) 2 2
O2 Sm1 O2 74.93(15) . 2
O6 Sm1 N1 80.41(13) . 2
O6 Sm1 N1 87.50(13) 2 2
O2 Sm1 N1 83.08(12) . 2
O2 Sm1 N1 123.44(12) 2 2
O6 Sm1 N1 87.50(13) . .
O6 Sm1 N1 80.41(13) 2 .
O2 Sm1 N1 123.44(12) . .
O2 Sm1 N1 83.08(12) 2 .
N1 Sm1 N1 148.53(17) 2 .
O6 Sm1 O1 73.85(11) . .
O6 Sm1 O1 132.50(12) 2 .
O2 Sm1 O1 62.48(11) . .
O2 Sm1 O1 69.37(11) 2 .
N1 Sm1 O1 139.68(11) 2 .
N1 Sm1 O1 61.04(11) . .
O6 Sm1 O1 132.50(12) . 2
O6 Sm1 O1 73.85(11) 2 2
O2 Sm1 O1 69.37(11) . 2
O2 Sm1 O1 62.48(11) 2 2
N1 Sm1 O1 61.04(11) 2 2
N1 Sm1 O1 139.68(11) . 2
O1 Sm1 O1 118.28(13) . 2
O6 Sm1 O1W 67.21(9) . .
O6 Sm1 O1W 67.21(8) 2 .
O2 Sm1 O1W 142.54(8) . .
O2 Sm1 O1W 142.54(8) 2 .
N1 Sm1 O1W 74.27(8) 2 .
N1 Sm1 O1W 74.27(8) . .
O1 Sm1 O1W 120.86(7) . .
O1 Sm1 O1W 120.86(7) 2 .
O5 Sm2 O5 148.70(14) 2_655 .
O5 Sm2 O7 129.59(10) 2_655 .
O5 Sm2 O7 81.00(10) . .
O5 Sm2 O7 81.00(10) 2_655 2_655
O5 Sm2 O7 129.59(10) . 2_655
O7 Sm2 O7 53.90(13) . 2_655
O5 Sm2 O8 76.78(11) 2_655 2_665
O5 Sm2 O8 75.28(11) . 2_665
O7 Sm2 O8 151.22(11) . 2_665
O7 Sm2 O8 136.00(11) 2_655 2_665
O5 Sm2 O8 75.28(11) 2_655 1_565
O5 Sm2 O8 76.78(11) . 1_565
O7 Sm2 O8 136.00(11) . 1_565
O7 Sm2 O8 151.22(11) 2_655 1_565
O8 Sm2 O8 52.95(16) 2_665 1_565
O5 Sm2 N2 119.83(12) 2_655 2_655
O5 Sm2 N2 71.34(11) . 2_655
O7 Sm2 N2 71.99(11) . 2_655
O7 Sm2 N2 73.90(11) 2_655 2_655
O8 Sm2 N2 85.01(11) 2_665 2_655
O8 Sm2 N2 132.53(11) 1_565 2_655
O5 Sm2 N2 71.34(11) 2_655 .
O5 Sm2 N2 119.83(12) . .
O7 Sm2 N2 73.90(11) . .
O7 Sm2 N2 71.99(11) 2_655 .
O8 Sm2 N2 132.53(11) 2_665 .
O8 Sm2 N2 85.01(11) 1_565 .
N2 Sm2 N2 141.59(15) 2_655 .
O5 Sm2 O4 61.17(11) 2_655 2_655
O5 Sm2 O4 116.83(11) . 2_655
O7 Sm2 O4 114.53(9) . 2_655
O7 Sm2 O4 71.73(9) 2_655 2_655
O8 Sm2 O4 64.30(10) 2_665 2_655
O8 Sm2 O4 109.36(10) 1_565 2_655
N2 Sm2 O4 59.22(10) 2_655 2_655
N2 Sm2 O4 123.32(11) . 2_655
O5 Sm2 O4 116.83(11) 2_655 .
O5 Sm2 O4 61.17(11) . .
O7 Sm2 O4 71.73(10) . .
O7 Sm2 O4 114.53(9) 2_655 .
O8 Sm2 O4 109.36(10) 2_665 .
O8 Sm2 O4 64.30(10) 1_565 .
N2 Sm2 O4 123.32(11) 2_655 .
N2 Sm2 O4 59.22(10) . .
O4 Sm2 O4 173.46(12) 2_655 .
O5 Sm2 C28 74.35(7) 2_655 1_565
O5 Sm2 C28 74.35(7) . 1_565
O7 Sm2 C28 153.05(6) . 1_565
O7 Sm2 C28 153.05(6) 2_655 1_565
O8 Sm2 C28 26.47(8) 2_665 1_565
O8 Sm2 C28 26.47(8) 1_565 1_565
N2 Sm2 C28 109.20(7) 2_655 1_565
N2 Sm2 C28 109.20(7) . 1_565
O4 Sm2 C28 86.73(6) 2_655 1_565
O4 Sm2 C28 86.73(6) . 1_565

loop_
_geom_bond_atom_site_label_1
_geom_bond_atom_site_label_2
_geom_bond_distance
_geom_bond_site_symmetry_2
C1 N1 1.339(6) .
C1 C2 1.403(9) .
C1 H1 0.9300 .
C2 C3 1.339(9) .
C2 H2 0.9300 .
C3 C4 1.399(7) .
C3 H3 0.9300 .
C4 C9 1.406(7) .
C4 C5 1.408(8) .
C5 C6 1.343(9) .
C5 H5 0.9300 .
C6 C7 1.413(9) .
C6 H6 0.9300 .
C7 C8 1.359(7) .
C7 H7 0.9300 .
C8 O1 1.369(6) .
C8 C9 1.419(6) .
C9 N1 1.372(6) .
C10 O1 1.445(5) .
C10 C11 1.509(8) .
C10 H10A 0.9700 .
C10 H10B 0.9700 .
C11 O3 1.243(5) .
C11 O2 1.258(6) .
C12 N2 1.330(6) .
C12 C13 1.393(8) .
C12 H12 0.9300 .
C13 C14 1.353(8) .
C13 H13 0.9300 .
C14 C15 1.410(7) .
C14 H14 0.9300 .
C15 C16 1.403(8) .
C15 C20 1.413(7) .
C16 C17 1.357(8) .
C16 H16 0.9300 .
C17 C18 1.412(8) .
C17 H17 0.9300 .
C18 C19 1.364(7) .
C18 H18 0.9300 .
C19 O4 1.368(6) .
C19 C20 1.419(6) .
C20 N2 1.360(6) .
C21 O4 1.432(5) .
C21 C22 1.497(7) .
C21 H21A 0.9700 .
C21 H21B 0.9700 .
C22 O5 1.245(5) .
C22 O6 1.250(5) .
C23 O7 1.275(4) .
C23 C24 1.467(7) .
C24 C25 1.399(5) .
C25 C26 1.383(6) .
C25 H25 0.9300 .
C26 C27 1.379(5) .
C26 H26 0.9300 .
C27 C28 1.512(8) .
C28 O8 1.254(4) .
N1 Sm1 2.595(4) .
N2 Sm2 2.677(4) .
O1 Sm1 2.608(3) .
O2 Sm1 2.384(3) .
O4 Sm2 2.684(3) .
O5 Sm2 2.401(3) .
O6 Sm1 2.318(3) .
O7 Sm2 2.450(3) .
O8 Sm2 2.481(3) 1_545
O1W Sm1 2.743(5) .
O1W H1W 0.8490 .
O2W H4W 0.8456 .
O2W H3W 0.8501 .
O3W H5W 0.8465 .
O3W H6W 0.8468 .

loop_
_geom_hbond_atom_site_label_D
_geom_hbond_atom_site_label_H
_geom_hbond_atom_site_label_A
_geom_hbond_distance_DH
_geom_hbond_distance_HA
_geom_hbond_distance_DA
_geom_hbond_angle_DHA
_geom_hbond_site_symmetry_A
C25 H25 O3 0.93 2.47 3.308(5) 150.3 1_545
O3W H5W O3 0.85 1.99 2.832(7) 175.4 1_545
O2W H3W O7 0.85 2.27 3.046(5) 152.5 .
O2W H4W O3 0.85 1.98 2.823(5) 171.5 1_545
O1W H1W O2W 0.85 2.21 2.987(5) 152.1 .

loop_
_geom_torsion_atom_site_label_1
_geom_torsion_atom_site_label_2
_geom_torsion_atom_site_label_3
_geom_torsion_atom_site_label_4
_geom_torsion
_geom_torsion_site_symmetry_1
_geom_torsion_site_symmetry_4
N1 C1 C2 C3 1.5(11) . .
C1 C2 C3 C4 -0.4(10) . .
C2 C3 C4 C9 -0.7(9) . .
C2 C3 C4 C5 179.3(6) . .
C3 C4 C5 C6 179.2(7) . .
C9 C4 C5 C6 -0.9(10) . .
C4 C5 C6 C7 0.8(12) . .
C5 C6 C7 C8 0.3(12) . .
C6 C7 C8 O1 179.8(6) . .
C6 C7 C8 C9 -1.2(9) . .
C3 C4 C9 N1 0.8(7) . .
C5 C4 C9 N1 -179.2(5) . .
C3 C4 C9 C8 179.9(5) . .
C5 C4 C9 C8 0.0(7) . .
C7 C8 C9 N1 -179.8(5) . .
O1 C8 C9 N1 -0.6(6) . .
C7 C8 C9 C4 1.0(7) . .
O1 C8 C9 C4 -179.8(4) . .
O1 C10 C11 O3 174.0(4) . .
O1 C10 C11 O2 -7.8(6) . .
N2 C12 C13 C14 -1.4(8) . .
C12 C13 C14 C15 -0.2(8) . .
C13 C14 C15 C16 -176.8(5) . .
C13 C14 C15 C20 2.2(7) . .
C14 C15 C16 C17 177.8(5) . .
C20 C15 C16 C17 -1.2(8) . .
C15 C16 C17 C18 3.3(8) . .
C16 C17 C18 C19 -1.5(8) . .
C17 C18 C19 O4 176.6(5) . .
C17 C18 C19 C20 -2.3(7) . .
C16 C15 C20 N2 176.0(4) . .
C14 C15 C20 N2 -3.0(6) . .
C16 C15 C20 C19 -2.6(6) . .
C14 C15 C20 C19 178.4(4) . .
C18 C19 C20 N2 -174.4(4) . .
O4 C19 C20 N2 6.6(5) . .
C18 C19 C20 C15 4.3(6) . .
O4 C19 C20 C15 -174.7(4) . .
O4 C21 C22 O5 1.1(6) . .
O4 C21 C22 O6 -179.1(4) . .
O7 C23 C24 C25 19.5(3) 2_655 2_655
O7 C23 C24 C25 -160.5(3) . 2_655
O7 C23 C24 C25 -160.5(3) 2_655 .
O7 C23 C24 C25 19.5(3) . .
C25 C24 C25 C26 -0.3(4) 2_655 .
C23 C24 C25 C26 179.7(4) . .
C24 C25 C26 C27 0.6(8) . .
C25 C26 C27 C26 -0.3(4) . 2_655
C25 C26 C27 C28 179.7(4) . .
C26 C27 C28 O8 -86.9(3) 2_655 2_655
C26 C27 C28 O8 93.1(3) . 2_655
C26 C27 C28 O8 93.1(3) 2_655 .
C26 C27 C28 O8 -86.9(3) . .
C2 C1 N1 C9 -1.3(9) . .
C2 C1 N1 Sm1 176.8(5) . .
C4 C9 N1 C1 0.2(7) . .
C8 C9 N1 C1 -179.0(5) . .
C4 C9 N1 Sm1 -177.9(3) . .
C8 C9 N1 Sm1 2.9(5) . .
C13 C12 N2 C20 0.7(7) . .
C13 C12 N2 Sm2 -180.0(4) . .
C15 C20 N2 C12 1.5(6) . .
C19 C20 N2 C12 -179.9(4) . .
C15 C20 N2 Sm2 -177.8(3) . .
C19 C20 N2 Sm2 0.8(5) . .
C7 C8 O1 C10 -23.5(7) . .
C9 C8 O1 C10 157.4(4) . .
C7 C8 O1 Sm1 177.2(4) . .
C9 C8 O1 Sm1 -2.0(5) . .
C11 C10 O1 C8 -174.9(4) . .
C11 C10 O1 Sm1 -14.1(5) . .
O3 C11 O2 Sm1 -151.2(4) . .
C10 C11 O2 Sm1 30.7(5) . .
C18 C19 O4 C21 11.1(6) . .
C20 C19 O4 C21 -169.9(4) . .
C18 C19 O4 Sm2 169.7(3) . .
C20 C19 O4 Sm2 -11.4(5) . .
C22 C21 O4 C19 178.8(3) . .
C22 C21 O4 Sm2 18.5(4) . .
O6 C22 O5 Sm2 154.7(3) . .
C21 C22 O5 Sm2 -25.5(6) . .
O5 C22 O6 Sm1 139.0(8) . .
C21 C22 O6 Sm1 -40.8(11) . .
O7 C23 O7 Sm2 0.0 2_655 .
C24 C23 O7 Sm2 180.0 . .
O8 C28 O8 Sm2 0.0 2_655 1_545
C27 C28 O8 Sm2 180.0 . 1_545
C22 O6 Sm1 O6 -48.4(9) . 2
C22 O6 Sm1 O2 150.2(10) . .
C22 O6 Sm1 O2 101.0(10) . 2
C22 O6 Sm1 N1 -125.2(10) . 2
C22 O6 Sm1 N1 25.6(10) . .
C22 O6 Sm1 O1 86.1(10) . .
C22 O6 Sm1 O1 -160.1(9) . 2
C22 O6 Sm1 O1W -48.4(9) . .
C11 O2 Sm1 O6 -104.2(4) . .
C11 O2 Sm1 O6 97.5(4) . 2
C11 O2 Sm1 O2 47.0(3) . 2
C11 O2 Sm1 N1 174.4(4) . 2
C11 O2 Sm1 N1 -23.9(4) . .
C11 O2 Sm1 O1 -27.3(3) . .
C11 O2 Sm1 O1 112.8(4) . 2
C11 O2 Sm1 O1W -133.0(3) . .
C1 N1 Sm1 O6 -107.8(4) . .
C9 N1 Sm1 O6 70.2(3) . .
C1 N1 Sm1 O6 28.1(4) . 2
C9 N1 Sm1 O6 -153.9(3) . 2
C1 N1 Sm1 O2 175.9(4) . .
C9 N1 Sm1 O2 -6.1(4) . .
C1 N1 Sm1 O2 109.1(4) . 2
C9 N1 Sm1 O2 -72.9(3) . 2
C1 N1 Sm1 N1 -40.8(4) . 2
C9 N1 Sm1 N1 137.3(3) . 2
C1 N1 Sm1 O1 179.3(4) . .
C9 N1 Sm1 O1 -2.7(3) . .
C1 N1 Sm1 O1 78.7(4) . 2
C9 N1 Sm1 O1 -103.3(3) . 2
C1 N1 Sm1 O1W -40.8(4) . .
C9 N1 Sm1 O1W 137.3(3) . .
C8 O1 Sm1 O6 -93.8(3) . .
C10 O1 Sm1 O6 106.8(3) . .
C8 O1 Sm1 O6 42.5(4) . 2
C10 O1 Sm1 O6 -116.9(3) . 2
C8 O1 Sm1 O2 179.2(4) . .
C10 O1 Sm1 O2 19.8(3) . .
C8 O1 Sm1 O2 95.9(3) . 2
C10 O1 Sm1 O2 -63.4(3) . 2
C8 O1 Sm1 N1 -146.3(3) . 2
C10 O1 Sm1 N1 54.4(3) . 2
C8 O1 Sm1 N1 2.4(3) . .
C10 O1 Sm1 N1 -156.9(3) . .
C8 O1 Sm1 O1 136.2(3) . 2
C10 O1 Sm1 O1 -23.2(3) . 2
C8 O1 Sm1 O1W -43.8(3) . .
C10 O1 Sm1 O1W 156.8(3) . .
C22 O5 Sm2 O5 -69.8(3) . 2_655
C22 O5 Sm2 O7 99.2(4) . .
C22 O5 Sm2 O7 124.4(3) . 2_655
C22 O5 Sm2 O8 -97.2(3) . 2_665
C22 O5 Sm2 O8 -42.5(3) . 1_565
C22 O5 Sm2 N2 173.1(4) . 2_655
C22 O5 Sm2 N2 33.7(4) . .
C22 O5 Sm2 O4 -147.8(3) . 2_655
C22 O5 Sm2 O4 25.2(3) . .
C22 O5 Sm2 C28 -69.8(3) . 1_565
C23 O7 Sm2 O5 -31.3(2) . 2_655
C23 O7 Sm2 O5 156.08(19) . .
C23 O7 Sm2 O7 0.0 . 2_655
C23 O7 Sm2 O8 121.4(2) . 2_665
C23 O7 Sm2 O8 -143.75(16) . 1_565
C23 O7 Sm2 N2 82.89(18) . 2_655
C23 O7 Sm2 N2 -79.18(18) . .
C23 O7 Sm2 O4 40.6(2) . 2_655
C23 O7 Sm2 O4 -141.4(2) . .
C23 O7 Sm2 C28 180.0 . 1_565
C12 N2 Sm2 O5 -44.6(3) . 2_655
C20 N2 Sm2 O5 134.7(3) . 2_655
C12 N2 Sm2 O5 167.6(3) . .
C20 N2 Sm2 O5 -13.1(3) . .
C12 N2 Sm2 O7 98.3(3) . .
C20 N2 Sm2 O7 -82.4(3) . .
C12 N2 Sm2 O7 41.8(3) . 2_655
C20 N2 Sm2 O7 -139.0(3) . 2_655
C12 N2 Sm2 O8 -95.0(3) . 2_665
C20 N2 Sm2 O8 84.3(3) . 2_665
C12 N2 Sm2 O8 -120.7(3) . 1_565
C20 N2 Sm2 O8 58.5(3) . 1_565
C12 N2 Sm2 N2 70.2(3) . 2_655
C20 N2 Sm2 N2 -110.5(3) . 2_655
C12 N2 Sm2 O4 -10.8(4) . 2_655
C20 N2 Sm2 O4 168.5(3) . 2_655
C12 N2 Sm2 O4 176.3(3) . .
C20 N2 Sm2 O4 -4.4(3) . .
C12 N2 Sm2 C28 -109.8(3) . 1_565
C20 N2 Sm2 C28 69.5(3) . 1_565
C19 O4 Sm2 O5 -35.6(3) . 2_655
C21 O4 Sm2 O5 123.2(3) . 2_655
C19 O4 Sm2 O5 179.8(3) . .
C21 O4 Sm2 O5 -21.4(3) . .
C19 O4 Sm2 O7 90.2(3) . .
C21 O4 Sm2 O7 -111.0(3) . .
C19 O4 Sm2 O7 56.5(3) . 2_655
C21 O4 Sm2 O7 -144.6(3) . 2_655
C19 O4 Sm2 O8 -120.3(3) . 2_665
C21 O4 Sm2 O8 38.6(3) . 2_665
C19 O4 Sm2 O8 -91.6(3) . 1_565
C21 O4 Sm2 O8 67.2(3) . 1_565
C19 O4 Sm2 N2 142.8(3) . 2_655
C21 O4 Sm2 N2 -58.4(3) . 2_655
C19 O4 Sm2 N2 8.4(3) . .
C21 O4 Sm2 N2 167.2(3) . .
C19 O4 Sm2 C28 -106.3(3) . 1_565
C21 O4 Sm2 C28 52.5(3) . 1_565
